data_7046062
loop_
_publ_author_name
'Sinha, Sanghamitra'
'Chowdhury, Bijit'
'Adarsh, Nayarassery N.'
'Ghosh, Pradyut'

_publ_section_title
;
 A hexa-quinoline based C<sub>3</sub>-symmetric chemosensor for dual
 sensing of zinc(ii) and PPi in an aqueous medium via chelation induced
 &quot;OFF-ON-OFF&quot; emission.
;
_journal_issue 19
_journal_name_full 'Dalton transactions (Cambridge, England : 2003)'
_journal_page_first 6819
_journal_page_last 6830
_journal_paper_doi 10.1039/c8dt00611c
_journal_volume 47
_journal_year 2018
_chemical_formula_sum 'C72 H63 Cl3 N12 O26 Zn3'
_chemical_formula_weight 1814.80
_space_group_crystal_system monoclinic
_space_group_IT_number 4
_space_group_name_Hall 'P 2yb'
_space_group_name_H-M_alt 'P 1 21 1'
_symmetry_space_group_name_Hall 'P 2yb'
_symmetry_space_group_name_H-M 'P 1 21 1'
_atom_sites_solution_hydrogens geom
_audit_block_doi 10.5517/ccdc.csd.cc1q4xd5
_audit_creation_method SHELXL-2016/6
_audit_update_record
;
2017-11-02 deposited with the CCDC.
2018-04-17 downloaded from the CCDC.
;
_cell_angle_alpha 90
_cell_angle_beta 103.674(7)
_cell_angle_gamma 90
_cell_formula_units_Z 2
_cell_length_a 12.002(2)
_cell_length_b 21.828(4)
_cell_length_c 17.522(3)
_cell_measurement_reflns_used 9306
_cell_measurement_temperature 106(2)
_cell_measurement_theta_max 20.813
_cell_measurement_theta_min 2.217
_cell_volume 4460.3(13)
_computing_cell_refinement 'Bruker Apex II'
_computing_data_collection 'Bruker Apex II'
_computing_data_reduction SAINT
_computing_molecular_graphics 'Mercury 3.1'
_computing_publication_material SHELXL-2016/6
_computing_structure_refinement 'SHELXL-2016/6 (Sheldrick, 2016)'
_computing_structure_solution 'SHELXT 2014/5 (Sheldrick, 2014)'
_diffrn_ambient_temperature 106(2)
_diffrn_detector_area_resol_mean 3
_diffrn_measured_fraction_theta_full 0.999
_diffrn_measured_fraction_theta_max 0.999
_diffrn_measurement_device_type 'Bruker Apex II'
_diffrn_measurement_method 'phi-omega scan'
_diffrn_radiation_type MoK\a
_diffrn_radiation_wavelength 0.71073
_diffrn_reflns_av_R_equivalents 0.2683
_diffrn_reflns_av_unetI/netI 0.2019
_diffrn_reflns_Laue_measured_fraction_full 0.999
_diffrn_reflns_Laue_measured_fraction_max 0.999
_diffrn_reflns_limit_h_max 11
_diffrn_reflns_limit_h_min -12
_diffrn_reflns_limit_k_max 21
_diffrn_reflns_limit_k_min -21
_diffrn_reflns_limit_l_max 17
_diffrn_reflns_limit_l_min -17
_diffrn_reflns_number 32257
_diffrn_reflns_point_group_measured_fraction_full 0.999
_diffrn_reflns_point_group_measured_fraction_max 0.999
_diffrn_reflns_theta_full 20.813
_diffrn_reflns_theta_max 20.813
_diffrn_reflns_theta_min 2.217
_diffrn_source 'fine-focus sealed tube'
_exptl_absorpt_coefficient_mu 0.967
_exptl_absorpt_correction_T_max 1.000
_exptl_absorpt_correction_T_min 0.802
_exptl_absorpt_correction_type multi-scan
_exptl_absorpt_process_details sadabs
_exptl_crystal_colour colorless
_exptl_crystal_density_diffrn 1.351
_exptl_crystal_description plate
_exptl_crystal_F_000 1856
_exptl_crystal_size_max 0.380
_exptl_crystal_size_mid 0.190
_exptl_crystal_size_min 0.040
_refine_diff_density_max 0.949
_refine_diff_density_min -0.861
_refine_diff_density_rms 0.130
_refine_ls_abs_structure_details
;
 Refined as an inversion twin.
;
_refine_ls_abs_structure_Flack 0.52(5)
_refine_ls_extinction_method none
_refine_ls_goodness_of_fit_ref 1.209
_refine_ls_hydrogen_treatment constr
_refine_ls_matrix_type full
_refine_ls_number_parameters 920
_refine_ls_number_reflns 9306
_refine_ls_number_restraints 1193
_refine_ls_restrained_S_all 1.204
_refine_ls_R_factor_all 0.1673
_refine_ls_R_factor_gt 0.1024
_refine_ls_shift/su_max 0.027
_refine_ls_shift/su_mean 0.000
_refine_ls_structure_factor_coef Fsqd
_refine_ls_weighting_details 'w=1/[\s^2^(Fo^2^)+(0.0800P)^2^+10.0000P] where P=(Fo^2^+2Fc^2^)/3'
_refine_ls_weighting_scheme calc
_refine_ls_wR_factor_gt 0.2381
_refine_ls_wR_factor_ref 0.2763
_reflns_Friedel_coverage 0.934
_reflns_Friedel_fraction_full 0.999
_reflns_Friedel_fraction_max 0.999
_reflns_number_gt 5537
_reflns_number_total 9306
_reflns_threshold_expression 'I > 2\s(I)'
_cod_data_source_file c8dt00611c2.cif
_cod_data_source_block ZnCOMP
_cod_depositor_comments 'Adding full bibliography for 7046061--7046062.cif.'
_cod_database_code 7046062
_shelx_shelxl_version_number 2016/6
_shelx_space_group_comment
;
The symmetry employed for this shelxl refinement is uniquely defined
by the following loop, which should always be used as a source of
symmetry information in preference to the above space-group names.
They are only intended as comments.
;
_shelx_estimated_absorpt_t_min 0.710
_shelx_estimated_absorpt_t_max 0.962

loop_
_space_group_symop_operation_xyz
'x, y, z'
'-x, y+1/2, -z'

loop_
_atom_site_label
_atom_site_type_symbol
_atom_site_fract_x
_atom_site_fract_y
_atom_site_fract_z
_atom_site_U_iso_or_equiv
_atom_site_adp_type
_atom_site_occupancy
_atom_site_site_symmetry_order
_atom_site_calc_flag
_atom_site_refinement_flags_posn
_atom_site_refinement_flags_adp
_atom_site_refinement_flags_occupancy
_atom_site_disorder_assembly
_atom_site_disorder_group
Zn1 Zn 0.6796(3) 0.61213(18) 0.84388(19) 0.0349(10) Uani 1 1 d . U . . .
Zn2 Zn 0.6821(3) 0.39966(18) 0.8510(2) 0.0418(11) Uani 1 1 d . U . . .
Zn3 Zn 0.4075(2) 0.4990(3) 0.45172(14) 0.0576(11) Uani 1 1 d . U . . .
C1 C 0.4276(16) 0.4437(7) 0.7457(10) 0.039(6) Uani 1 1 d G U . . .
C2 C 0.4357(12) 0.4972(9) 0.7043(6) 0.038(5) Uani 1 1 d G U . . .
C3 C 0.4264(15) 0.5539(8) 0.7384(10) 0.033(6) Uani 1 1 d G U . . .
C4 C 0.4089(16) 0.5571(8) 0.8140(10) 0.038(6) Uani 1 1 d G U . . .
C5 C 0.4008(12) 0.5036(11) 0.8554(6) 0.031(4) Uani 1 1 d G U . . .
C6 C 0.4102(15) 0.4469(8) 0.8213(9) 0.031(5) Uani 1 1 d G U . . .
C7 C 0.452(2) 0.3849(13) 0.7134(14) 0.038(3) Uani 1 1 d . U . . .
H7A H 0.469314 0.391369 0.662091 0.057 Uiso 1 1 calc R U . . .
H7B H 0.384884 0.358066 0.707265 0.057 Uiso 1 1 calc R U . . .
H7C H 0.517903 0.365673 0.749151 0.057 Uiso 1 1 calc R U . . .
C8 C 0.438(2) 0.6156(13) 0.6973(13) 0.038(3) Uani 1 1 d . U . . .
H8A H 0.462632 0.607878 0.648637 0.057 Uiso 1 1 calc R U . . .
H8B H 0.495422 0.641230 0.732300 0.057 Uiso 1 1 calc R U . . .
H8C H 0.364114 0.636776 0.685089 0.057 Uiso 1 1 calc R U . . .
C9 C 0.3477(18) 0.5003(16) 0.9285(10) 0.038(3) Uani 1 1 d . U . . .
H9A H 0.407908 0.490719 0.975399 0.057 Uiso 1 1 calc R U . . .
H9B H 0.288750 0.468336 0.920401 0.057 Uiso 1 1 calc R U . . .
H9C H 0.312961 0.539919 0.935701 0.057 Uiso 1 1 calc R U . . .
C11 C 0.4423(18) 0.5029(19) 0.6191(10) 0.041(5) Uani 1 1 d . U . . .
H11A H 0.502382 0.474345 0.610858 0.049 Uiso 1 1 calc R U . . .
H11B H 0.469198 0.544885 0.611663 0.049 Uiso 1 1 calc R U . . .
N12 N 0.3311(17) 0.4908(10) 0.5516(10) 0.041(4) Uani 1 1 d . U . . .
C13 C 0.261(2) 0.5441(13) 0.5521(15) 0.042(6) Uani 1 1 d . U . . .
H13A H 0.271431 0.558845 0.606761 0.050 Uiso 1 1 calc R U . . .
H13B H 0.179730 0.533241 0.531714 0.050 Uiso 1 1 calc R U . . .
C14 C 0.2934(9) 0.5932(5) 0.5033(6) 0.049(6) Uani 1 1 d G U . . .
N15 N 0.3693(8) 0.5830(4) 0.4630(5) 0.057(5) Uani 1 1 d G U . . .
C16 C 0.4099(9) 0.6331(4) 0.4281(5) 0.060(7) Uani 1 1 d G U . . .
C17 C 0.4919(10) 0.6223(5) 0.3844(6) 0.065(8) Uani 1 1 d G U . . .
H17 H 0.523260 0.582514 0.382807 0.078 Uiso 1 1 calc R U . . .
C18 C 0.5267(12) 0.6699(5) 0.3437(8) 0.065(8) Uani 1 1 d G U . . .
H18 H 0.581562 0.662572 0.313604 0.079 Uiso 1 1 calc R U . . .
C19 C 0.4813(13) 0.7297(5) 0.3464(8) 0.064(8) Uani 1 1 d G U . . .
H19 H 0.505910 0.762143 0.318169 0.076 Uiso 1 1 calc R U . . .
C20 C 0.4041(12) 0.7402(4) 0.3885(7) 0.081(8) Uani 1 1 d G U . . .
H20 H 0.373649 0.780304 0.389257 0.097 Uiso 1 1 calc R U . . .
C21 C 0.3658(10) 0.6930(4) 0.4325(6) 0.060(6) Uani 1 1 d G U . . .
C22 C 0.2877(11) 0.7016(4) 0.4804(7) 0.081(8) Uani 1 1 d G U . . .
H22 H 0.260274 0.741397 0.487941 0.097 Uiso 1 1 calc R U . . .
C23 C 0.2520(11) 0.6521(5) 0.5157(8) 0.054(6) Uani 1 1 d G U . . .
H23 H 0.199807 0.657145 0.548353 0.064 Uiso 1 1 calc R U . . .
C24 C 0.277(2) 0.4290(13) 0.5455(17) 0.047(6) Uani 1 1 d . U . . .
H24A H 0.273890 0.416095 0.599211 0.057 Uiso 1 1 calc R U . . .
H24B H 0.196171 0.433627 0.515182 0.057 Uiso 1 1 calc R U . . .
C25 C 0.325(3) 0.3816(14) 0.5118(15) 0.051(6) Uani 1 1 d . U . . .
N26 N 0.397(2) 0.3999(13) 0.4680(13) 0.056(5) Uani 1 1 d . U . . .
C27 C 0.450(3) 0.3577(16) 0.4295(19) 0.065(7) Uani 1 1 d . U . . .
C28 C 0.524(3) 0.3725(16) 0.3838(17) 0.059(7) Uani 1 1 d . U . . .
H28 H 0.537835 0.414713 0.376461 0.071 Uiso 1 1 calc R U . . .
C29 C 0.5783(13) 0.3312(5) 0.3484(9) 0.058(7) Uani 1 1 d G U . . .
H29 H 0.630029 0.344546 0.318375 0.070 Uiso 1 1 calc R U . . .
C30 C 0.5580(14) 0.2678(5) 0.3561(9) 0.066(8) Uani 1 1 d G U . . .
H30 H 0.596445 0.238482 0.331441 0.079 Uiso 1 1 calc R U . . .
C31 C 0.4847(13) 0.2492(5) 0.3981(9) 0.074(8) Uani 1 1 d G U . . .
H31 H 0.472646 0.206578 0.403333 0.088 Uiso 1 1 calc R U . . .
C32 C 0.4241(12) 0.2915(4) 0.4353(7) 0.079(8) Uani 1 1 d G U . . .
C33 C 0.3427(13) 0.2751(4) 0.4780(8) 0.062(7) Uani 1 1 d G U . . .
H33 H 0.320930 0.233457 0.480834 0.075 Uiso 1 1 calc R U . . .
C34 C 0.2957(12) 0.3195(5) 0.5152(8) 0.056(7) Uani 1 1 d G U . . .
H34 H 0.241223 0.308226 0.544143 0.068 Uiso 1 1 calc R U . . .
C41 C 0.414(2) 0.6187(15) 0.8597(17) 0.046(6) Uani 1 1 d . U . . .
H41A H 0.368684 0.615935 0.899797 0.056 Uiso 1 1 calc R U . . .
H41B H 0.383768 0.652604 0.823230 0.056 Uiso 1 1 calc R U . . .
N42 N 0.549(2) 0.6300(11) 0.9009(13) 0.043(4) Uani 1 1 d . U . . .
C43 C 0.594(3) 0.6019(18) 0.9796(19) 0.067(7) Uani 1 1 d . U . . .
H43A H 0.568027 0.626949 1.019271 0.080 Uiso 1 1 calc R U . . .
H43B H 0.559280 0.560709 0.979733 0.080 Uiso 1 1 calc R U . . .
C44 C 0.7213(8) 0.5955(7) 1.0046(8) 0.047(6) Uani 1 1 d G U . . .
N45 N 0.7794(8) 0.6029(7) 0.9517(7) 0.047(5) Uani 1 1 d G U . . .
C46 C 0.8981(8) 0.5950(5) 0.9743(5) 0.032(5) Uani 1 1 d G U . . .
C47 C 0.9615(10) 0.6031(7) 0.9173(5) 0.040(6) Uani 1 1 d G U . . .
H47 H 0.923343 0.610206 0.864073 0.048 Uiso 1 1 calc R U . . .
C48 C 1.0796(10) 0.6006(8) 0.9391(7) 0.045(6) Uani 1 1 d G U . . .
H48 H 1.122671 0.606530 0.900676 0.054 Uiso 1 1 calc R U . . .
C49 C 1.1374(8) 0.5893(8) 1.0183(8) 0.046(7) Uani 1 1 d G U . . .
H49 H 1.218752 0.587642 1.032704 0.056 Uiso 1 1 calc R U . . .
C50 C 1.0772(9) 0.5810(7) 1.0725(6) 0.040(6) Uani 1 1 d G U . . .
H50 H 1.116957 0.573972 1.125488 0.048 Uiso 1 1 calc R U . . .
C51 C 0.9550(9) 0.5823(5) 1.0534(5) 0.046(6) Uani 1 1 d G U . . .
C52 C 0.8864(11) 0.5717(7) 1.1073(6) 0.051(7) Uani 1 1 d G U . . .
H52 H 0.920694 0.560267 1.159897 0.061 Uiso 1 1 calc R U . . .
C53 C 0.7704(11) 0.5781(7) 1.0830(8) 0.061(7) Uani 1 1 d G U . . .
H53 H 0.723052 0.570833 1.118525 0.074 Uiso 1 1 calc R U . . .
C54 C 0.564(3) 0.6987(15) 0.918(2) 0.053(6) Uani 1 1 d . U . . .
H54A H 0.488024 0.716805 0.917757 0.063 Uiso 1 1 calc R U . . .
H54B H 0.613458 0.704242 0.971441 0.063 Uiso 1 1 calc R U . . .
C55 C 0.6137(13) 0.7314(8) 0.8621(9) 0.038(6) Uani 1 1 d G U . . .
N56 N 0.6789(12) 0.7029(6) 0.8243(8) 0.030(5) Uani 1 1 d G U . . .
C57 C 0.7419(10) 0.7381(6) 0.7829(7) 0.050(7) Uani 1 1 d G U . . .
C58 C 0.8123(14) 0.7075(7) 0.7419(10) 0.068(8) Uani 1 1 d G U . . .
H58 H 0.821505 0.664360 0.746208 0.081 Uiso 1 1 calc R U . . .
C59 C 0.8683(15) 0.7406(10) 0.6951(10) 0.071(8) Uani 1 1 d G U . . .
H59 H 0.915354 0.719885 0.666792 0.085 Uiso 1 1 calc R U . . .
C60 C 0.8562(16) 0.8052(10) 0.6889(10) 0.081(9) Uani 1 1 d G U . . .
H60 H 0.895197 0.827514 0.656542 0.097 Uiso 1 1 calc R U . . .
C61 C 0.7900(16) 0.8345(7) 0.7285(10) 0.068(8) Uani 1 1 d G U . . .
H61 H 0.781896 0.877648 0.723245 0.081 Uiso 1 1 calc R U . . .
C62 C 0.7312(12) 0.8029(5) 0.7784(8) 0.057(7) Uani 1 1 d G U . . .
C63 C 0.6635(17) 0.8313(6) 0.8240(11) 0.078(9) Uani 1 1 d G U . . .
H63 H 0.658342 0.874682 0.825568 0.093 Uiso 1 1 calc R U . . .
C64 C 0.6055(15) 0.7958(8) 0.8657(10) 0.063(8) Uani 1 1 d G U . . .
H64 H 0.559844 0.814308 0.896858 0.075 Uiso 1 1 calc R U . . .
C71 C 0.431(2) 0.3869(13) 0.8656(16) 0.036(5) Uani 1 1 d . U . . .
H71A H 0.384213 0.387035 0.905184 0.043 Uiso 1 1 calc R U . . .
H71B H 0.401224 0.353547 0.827988 0.043 Uiso 1 1 calc R U . . .
N72 N 0.550(2) 0.3708(11) 0.9066(12) 0.036(4) Uani 1 1 d . U . . .
C73 C 0.560(3) 0.3060(14) 0.9219(18) 0.044(6) Uani 1 1 d . U . . .
H73A H 0.482473 0.287977 0.915979 0.053 Uiso 1 1 calc R U . . .
H73B H 0.604082 0.298690 0.976369 0.053 Uiso 1 1 calc R U . . .
C74 C 0.6211(13) 0.2754(8) 0.8631(9) 0.037(6) Uani 1 1 d G U . . .
N75 N 0.6836(13) 0.3079(6) 0.8275(9) 0.041(5) Uani 1 1 d G U . . .
C76 C 0.7494(10) 0.2770(6) 0.7838(7) 0.058(7) Uani 1 1 d G U . . .
C77 C 0.8173(14) 0.3119(7) 0.7451(10) 0.065(8) Uani 1 1 d G U . . .
H77 H 0.813034 0.355350 0.745253 0.078 Uiso 1 1 calc R U . . .
C78 C 0.8904(15) 0.2827(10) 0.7069(11) 0.083(9) Uani 1 1 d G U . . .
H78 H 0.937155 0.306325 0.681190 0.099 Uiso 1 1 calc R U . . .
C79 C 0.8966(15) 0.2179(10) 0.7056(11) 0.080(9) Uani 1 1 d G U . . .
H79 H 0.947228 0.198189 0.679086 0.096 Uiso 1 1 calc R U . . .
C80 C 0.8312(16) 0.1845(8) 0.7417(11) 0.079(8) Uani 1 1 d G U . . .
H80 H 0.836862 0.141083 0.740968 0.095 Uiso 1 1 calc R U . . .
C81 C 0.7531(12) 0.2120(6) 0.7814(8) 0.067(8) Uani 1 1 d G U . . .
C82 C 0.6787(16) 0.1794(6) 0.8181(11) 0.067(8) Uani 1 1 d G U . . .
H82 H 0.674520 0.135993 0.814809 0.081 Uiso 1 1 calc R U . . .
C83 C 0.6130(14) 0.2108(8) 0.8585(10) 0.058(7) Uani 1 1 d G U . . .
H83 H 0.562182 0.189547 0.883355 0.070 Uiso 1 1 calc R U . . .
C84 C 0.579(3) 0.4133(17) 0.9769(18) 0.062(7) Uani 1 1 d . U . . .
H84A H 0.533988 0.401720 1.015328 0.074 Uiso 1 1 calc R U . . .
H84B H 0.559188 0.455999 0.959942 0.074 Uiso 1 1 calc R U . . .
C85 C 0.7072(11) 0.4085(8) 1.0149(10) 0.062(7) Uani 1 1 d G U . . .
N86 N 0.7718(11) 0.4081(8) 0.9652(8) 0.059(5) Uani 1 1 d G U . . .
C87 C 0.8904(11) 0.4109(6) 0.9950(7) 0.062(6) Uani 1 1 d G U . . .
C88 C 0.9607(14) 0.4106(9) 0.9415(8) 0.081(8) Uani 1 1 d G U . . .
H88 H 0.928243 0.405052 0.887025 0.097 Uiso 1 1 calc R U . . .
C89 C 1.0774(13) 0.4185(10) 0.9686(12) 0.083(8) Uani 1 1 d G U . . .
H89 H 1.125096 0.418725 0.932327 0.099 Uiso 1 1 calc R U . . .
C90 C 1.1270(11) 0.4261(9) 1.0499(13) 0.095(9) Uani 1 1 d G U . . .
H90 H 1.207481 0.431479 1.067928 0.114 Uiso 1 1 calc R U . . .
C91 C 1.0603(11) 0.4258(8) 1.1010(10) 0.072(8) Uani 1 1 d G U . . .
H91 H 1.094448 0.431566 1.155276 0.086 Uiso 1 1 calc R U . . .
C92 C 0.9394(11) 0.4172(6) 1.0767(7) 0.077(7) Uani 1 1 d G U . . .
C93 C 0.8648(14) 0.4142(9) 1.1279(7) 0.082(8) Uani 1 1 d G U . . .
H93 H 0.894593 0.415359 1.183192 0.098 Uiso 1 1 calc R U . . .
C94 C 0.7497(14) 0.4097(9) 1.0973(10) 0.086(8) Uani 1 1 d G U . . .
H94 H 0.698416 0.407424 1.131009 0.104 Uiso 1 1 calc R U . . .
Cl01 Cl 0.0843(5) 0.5100(4) 0.3289(3) 0.0412(16) Uani 1 1 d D U . . .
O102 O 0.1499(18) 0.4702(9) 0.3876(9) 0.082(7) Uani 1 1 d D U . . .
O103 O 0.066(2) 0.5688(8) 0.3633(13) 0.091(8) Uani 1 1 d D U . . .
O104 O 0.1446(14) 0.5149(12) 0.2669(8) 0.070(6) Uani 1 1 d D U . . .
O105 O -0.0251(16) 0.4828(11) 0.2949(12) 0.112(9) Uani 1 1 d D U . . .
Cl06 Cl 0.4646(13) 0.5038(8) 0.1631(8) 0.038(2) Uani 0.686(19) 1 d D U P A 3
O107 O 0.525(2) 0.4960(14) 0.2439(11) 0.045(7) Uani 0.686(19) 1 d D U P A 3
O108 O 0.510(2) 0.5570(12) 0.1305(17) 0.061(6) Uani 0.686(19) 1 d D U P A 3
O109 O 0.476(2) 0.4481(11) 0.1217(16) 0.052(6) Uani 0.686(19) 1 d D U P A 3
O110 O 0.3435(17) 0.5124(13) 0.1579(14) 0.043(5) Uani 0.686(19) 1 d D U P A 3
Cl26 Cl 0.458(3) 0.5135(14) 0.1578(19) 0.038(2) Uani 0.314(19) 1 d D U P A 4
O207 O 0.519(5) 0.522(3) 0.238(2) 0.045(7) Uani 0.314(19) 1 d D U P A 4
O208 O 0.532(4) 0.485(2) 0.114(3) 0.061(6) Uani 0.314(19) 1 d D U P A 4
O209 O 0.355(4) 0.479(2) 0.157(4) 0.052(6) Uani 0.314(19) 1 d D U P A 4
O210 O 0.420(4) 0.5718(16) 0.122(3) 0.043(5) Uani 0.314(19) 1 d D U P A 4
Cl11 Cl 0.2648(17) 0.2335(9) 0.8174(11) 0.125(5) Uani 0.606(12) 1 d D U P B 5
O112 O 0.304(3) 0.2287(19) 0.9008(14) 0.136(9) Uani 0.606(12) 1 d D U P B 5
O113 O 0.360(3) 0.241(2) 0.780(2) 0.130(8) Uani 0.606(12) 1 d D U P B 5
O114 O 0.195(4) 0.1815(15) 0.786(2) 0.150(11) Uani 0.606(12) 1 d D U P B 5
O115 O 0.193(3) 0.2875(15) 0.800(2) 0.128(10) Uani 0.606(12) 1 d D U P B 5
Cl27 Cl 0.212(2) 0.2508(14) 0.7347(16) 0.125(5) Uani 0.394(12) 1 d D U P B 6
O128 O 0.151(5) 0.240(3) 0.794(3) 0.136(9) Uani 0.394(12) 1 d D U P B 6
O129 O 0.335(3) 0.247(3) 0.767(4) 0.130(8) Uani 0.394(12) 1 d D U P B 6
O130 O 0.173(6) 0.207(2) 0.672(3) 0.150(11) Uani 0.394(12) 1 d D U P B 6
O131 O 0.186(5) 0.3112(17) 0.701(3) 0.128(10) Uani 0.394(12) 1 d D U P B 6
N116 N 0.6960(19) 0.5127(13) 0.7881(14) 0.064(5) Uani 1 1 d D U . . .
O117 O 0.6674(15) 0.4934(9) 0.8554(10) 0.059(4) Uani 1 1 d D U . . .
O118 O 0.7076(18) 0.4583(9) 0.7511(13) 0.059(5) Uani 1 1 d D U . . .
O119 O 0.7126(18) 0.5640(9) 0.7626(11) 0.052(5) Uani 1 1 d D U . . .
N120 N 0.954(5) 0.256(6) 0.990(3) 0.37(3) Uani 1 1 d D U . C 5
O121 O 1.029(5) 0.253(3) 0.941(4) 0.30(2) Uani 1 1 d D U . C 5
O122 O 1.025(6) 0.266(4) 1.063(3) 0.37(2) Uani 1 1 d D U . C 5
O123 O 0.848(4) 0.251(4) 0.978(4) 0.36(2) Uani 1 1 d D U . C 5
N128 N 0.872(4) 0.3650(18) 0.480(2) 0.164(16) Uani 1 1 d D U . D 5
O132 O 0.941(4) 0.3334(19) 0.440(3) 0.225(18) Uani 1 1 d D U . D 5
O133 O 0.839(4) 0.4168(16) 0.436(2) 0.210(15) Uani 1 1 d D U . D 5
O134 O 0.831(3) 0.3503(12) 0.5365(17) 0.127(9) Uani 1 1 d D U . D 5
O135 O 0.3667(15) 0.4903(10) 0.3326(8) 0.060(6) Uani 1 1 d . U . E 5
O136 O 0.5827(11) 0.5039(11) 0.4865(8) 0.039(4) Uani 1 1 d . U . F 5
O137 O 0.666(3) 0.5933(12) 0.5866(17) 0.103(10) Uani 1 1 d . U . G 5
O138 O 0.670(2) 0.4147(11) 0.5927(14) 0.078(8) Uani 1 1 d . U . H 5
O139 O 0.104(3) 0.415(2) 0.717(2) 0.200(16) Uani 1 1 d . U . I 5

loop_
_atom_site_aniso_label
_atom_site_aniso_U_11
_atom_site_aniso_U_22
_atom_site_aniso_U_33
_atom_site_aniso_U_23
_atom_site_aniso_U_13
_atom_site_aniso_U_12
Zn1 0.028(2) 0.042(2) 0.032(2) 0.0114(18) 0.0013(16) 0.0041(18)
Zn2 0.039(3) 0.044(2) 0.038(2) -0.0091(19) 0.0003(18) -0.008(2)
Zn3 0.0335(18) 0.126(3) 0.0162(14) 0.004(3) 0.0110(12) 0.005(3)
C1 0.038(13) 0.053(9) 0.027(9) 0.011(8) 0.010(10) 0.011(11)
C2 0.029(11) 0.055(9) 0.033(8) -0.003(8) 0.012(8) -0.012(11)
C3 0.018(12) 0.052(9) 0.034(9) 0.016(8) 0.015(10) 0.013(10)
C4 0.035(13) 0.048(9) 0.037(10) 0.006(7) 0.017(10) -0.001(10)
C5 0.024(10) 0.047(8) 0.020(8) 0.000(9) 0.001(7) 0.000(12)
C6 0.029(12) 0.040(9) 0.025(9) -0.007(7) 0.006(9) -0.005(9)
C7 0.039(8) 0.056(7) 0.018(6) -0.004(7) 0.004(6) -0.010(9)
C8 0.039(8) 0.056(7) 0.018(6) -0.004(7) 0.004(6) -0.010(9)
C9 0.039(8) 0.056(7) 0.018(6) -0.004(7) 0.004(6) -0.010(9)
C11 0.030(9) 0.074(12) 0.017(7) 0.003(9) 0.002(7) -0.002(10)
N12 0.039(9) 0.060(8) 0.024(7) -0.001(7) 0.007(6) -0.010(8)
C13 0.037(11) 0.060(9) 0.026(11) -0.001(9) 0.003(8) 0.009(9)
C14 0.028(12) 0.066(9) 0.042(12) 0.004(9) -0.010(9) 0.003(9)
N15 0.046(11) 0.089(8) 0.037(10) 0.012(8) 0.009(8) 0.007(9)
C16 0.049(13) 0.077(9) 0.050(13) -0.005(10) 0.003(10) 0.008(10)
C17 0.070(14) 0.066(12) 0.061(14) 0.018(11) 0.021(11) -0.001(11)
C18 0.073(14) 0.057(12) 0.065(14) 0.011(11) 0.015(11) 0.002(10)
C19 0.063(14) 0.061(11) 0.063(13) 0.021(11) 0.007(10) 0.010(11)
C20 0.083(15) 0.078(12) 0.085(15) 0.005(11) 0.026(11) 0.007(11)
C21 0.067(13) 0.070(10) 0.034(12) 0.008(10) -0.005(9) 0.010(10)
C22 0.084(15) 0.070(12) 0.095(15) 0.004(11) 0.034(11) 0.017(11)
C23 0.061(13) 0.058(10) 0.037(12) -0.012(10) 0.004(10) 0.000(10)
C24 0.042(12) 0.052(9) 0.043(12) -0.001(9) 0.000(9) -0.010(9)
C25 0.061(13) 0.065(9) 0.028(11) -0.007(9) 0.010(9) -0.011(10)
N26 0.053(12) 0.083(8) 0.031(10) -0.006(8) 0.011(8) -0.026(9)
C27 0.059(14) 0.084(9) 0.052(13) -0.015(10) 0.012(10) -0.026(10)
C28 0.066(14) 0.067(12) 0.048(13) -0.003(10) 0.020(10) -0.008(10)
C29 0.072(14) 0.055(11) 0.046(13) -0.019(10) 0.008(10) -0.008(10)
C30 0.070(14) 0.066(11) 0.060(13) 0.002(11) 0.013(10) -0.001(11)
C31 0.070(14) 0.079(12) 0.072(14) -0.009(11) 0.015(11) -0.017(10)
C32 0.082(15) 0.083(10) 0.079(15) 0.009(11) 0.032(11) -0.012(11)
C33 0.071(14) 0.068(11) 0.050(13) -0.010(10) 0.017(10) -0.016(10)
C34 0.052(13) 0.056(10) 0.055(13) -0.005(10) 0.002(10) -0.016(10)
C41 0.040(9) 0.052(10) 0.048(11) 0.001(9) 0.014(8) -0.014(10)
N42 0.039(8) 0.055(9) 0.037(9) 0.003(7) 0.015(6) -0.004(8)
C43 0.054(9) 0.092(14) 0.056(10) 0.018(11) 0.018(8) -0.005(12)
C44 0.043(9) 0.054(14) 0.036(9) 0.011(10) -0.008(7) -0.023(11)
N45 0.037(8) 0.055(12) 0.040(7) 0.021(8) -0.006(7) -0.005(10)
C46 0.035(8) 0.024(12) 0.028(8) 0.012(9) -0.012(6) -0.009(10)
C47 0.041(9) 0.048(13) 0.027(9) 0.008(10) -0.002(8) 0.007(11)
C48 0.038(10) 0.058(14) 0.032(9) 0.004(11) -0.004(8) 0.008(11)
C49 0.053(11) 0.050(13) 0.031(10) 0.010(11) 0.001(8) 0.016(11)
C50 0.038(9) 0.045(13) 0.032(10) 0.002(10) -0.005(8) 0.010(11)
C51 0.046(9) 0.051(13) 0.035(9) 0.026(10) -0.003(7) -0.013(11)
C52 0.052(10) 0.068(14) 0.033(10) 0.005(11) 0.011(8) 0.008(11)
C53 0.061(10) 0.076(14) 0.049(10) 0.025(11) 0.015(9) 0.006(12)
C54 0.044(13) 0.063(9) 0.059(13) -0.010(9) 0.028(10) -0.014(9)
C55 0.035(13) 0.051(9) 0.031(12) -0.005(9) 0.010(9) 0.003(9)
N56 0.027(11) 0.040(7) 0.025(10) 0.015(7) 0.010(7) 0.014(8)
C57 0.052(13) 0.061(10) 0.043(13) 0.015(10) 0.025(10) 0.005(10)
C58 0.064(14) 0.081(13) 0.072(14) 0.003(11) 0.042(11) 0.002(11)
C59 0.071(15) 0.089(12) 0.066(14) 0.010(11) 0.041(11) 0.000(11)
C60 0.083(15) 0.090(13) 0.075(15) 0.000(11) 0.029(11) -0.012(12)
C61 0.081(15) 0.066(12) 0.056(13) 0.010(10) 0.015(11) -0.008(10)
C62 0.066(14) 0.052(10) 0.052(13) 0.008(10) 0.013(10) -0.011(10)
C63 0.089(15) 0.067(12) 0.081(15) 0.002(11) 0.027(12) 0.007(11)
C64 0.074(15) 0.056(10) 0.062(14) 0.000(10) 0.025(11) 0.020(11)
C71 0.037(9) 0.048(10) 0.028(10) -0.002(9) 0.020(8) 0.001(9)
N72 0.041(8) 0.046(9) 0.019(9) -0.010(7) 0.006(6) 0.014(7)
C73 0.043(13) 0.056(9) 0.034(12) 0.006(8) 0.011(9) -0.004(9)
C74 0.026(12) 0.036(8) 0.045(12) -0.002(9) 0.000(9) -0.005(9)
N75 0.044(12) 0.052(7) 0.033(10) -0.001(8) 0.019(8) 0.003(8)
C76 0.064(14) 0.057(10) 0.059(14) -0.009(10) 0.026(10) 0.006(10)
C77 0.065(14) 0.073(12) 0.068(14) 0.009(11) 0.037(11) 0.011(10)
C78 0.083(15) 0.099(13) 0.077(15) -0.006(12) 0.042(12) 0.006(12)
C79 0.090(15) 0.093(13) 0.066(14) -0.011(12) 0.033(12) 0.018(11)
C80 0.085(15) 0.074(12) 0.081(15) -0.024(11) 0.026(11) 0.012(10)
C81 0.084(14) 0.060(10) 0.063(14) -0.011(11) 0.027(11) 0.005(10)
C82 0.082(14) 0.060(12) 0.059(14) -0.011(10) 0.015(11) -0.003(10)
C83 0.063(14) 0.047(10) 0.068(14) 0.009(10) 0.023(11) -0.001(10)
C84 0.058(10) 0.083(13) 0.043(10) -0.024(10) 0.007(7) 0.018(12)
C85 0.065(10) 0.064(14) 0.047(9) -0.033(11) -0.005(7) 0.010(12)
N86 0.050(8) 0.055(11) 0.061(8) -0.025(8) -0.010(7) 0.011(10)
C87 0.056(9) 0.047(14) 0.066(9) -0.003(12) -0.017(7) -0.002(12)
C88 0.072(11) 0.078(16) 0.084(12) 0.009(13) 0.002(9) -0.008(13)
C89 0.068(11) 0.081(16) 0.089(12) 0.017(13) 0.000(11) -0.019(12)
C90 0.086(13) 0.089(17) 0.097(13) 0.007(13) -0.001(9) -0.004(13)
C91 0.068(10) 0.056(14) 0.072(11) -0.005(12) -0.023(9) 0.016(12)
C92 0.072(10) 0.071(15) 0.071(10) -0.015(12) -0.018(8) -0.007(12)
C93 0.079(11) 0.076(15) 0.075(11) -0.010(12) -0.013(8) 0.020(12)
C94 0.083(11) 0.105(16) 0.060(9) -0.010(13) -0.005(9) 0.013(13)
Cl01 0.052(4) 0.053(4) 0.020(3) -0.004(4) 0.010(3) -0.009(5)
O102 0.124(16) 0.099(15) 0.029(10) 0.018(9) 0.030(10) 0.053(12)
O103 0.118(18) 0.058(12) 0.097(16) -0.022(11) 0.023(13) 0.018(12)
O104 0.058(11) 0.123(17) 0.030(8) 0.021(11) 0.010(7) 0.025(13)
O105 0.098(13) 0.16(2) 0.073(13) -0.022(13) 0.004(10) -0.075(14)
Cl06 0.047(4) 0.054(5) 0.015(3) 0.002(5) 0.014(3) -0.002(6)
O107 0.041(9) 0.062(19) 0.031(7) 0.010(9) 0.006(6) 0.006(13)
O108 0.067(14) 0.070(11) 0.062(12) 0.018(10) 0.044(12) 0.006(10)
O109 0.047(11) 0.061(10) 0.057(13) -0.008(10) 0.026(10) -0.005(10)
O110 0.041(9) 0.040(11) 0.042(11) -0.009(10) -0.002(8) -0.004(9)
Cl26 0.047(4) 0.054(5) 0.015(3) 0.002(5) 0.014(3) -0.002(6)
O207 0.041(9) 0.062(19) 0.031(7) 0.010(9) 0.006(6) 0.006(13)
O208 0.067(14) 0.070(11) 0.062(12) 0.018(10) 0.044(12) 0.006(10)
O209 0.047(11) 0.061(10) 0.057(13) -0.008(10) 0.026(10) -0.005(10)
O210 0.041(9) 0.040(11) 0.042(11) -0.009(10) -0.002(8) -0.004(9)
Cl11 0.117(12) 0.141(12) 0.103(10) 0.007(10) -0.003(8) -0.010(10)
O112 0.129(15) 0.15(2) 0.121(11) 0.010(13) 0.015(10) -0.016(15)
O113 0.123(11) 0.136(17) 0.127(15) -0.004(14) 0.021(10) 0.011(12)
O114 0.147(19) 0.142(16) 0.159(18) -0.035(15) 0.030(13) -0.013(14)
O115 0.117(18) 0.128(13) 0.137(19) -0.001(13) 0.028(14) -0.002(13)
Cl27 0.117(12) 0.141(12) 0.103(10) 0.007(10) -0.003(8) -0.010(10)
O128 0.129(15) 0.15(2) 0.121(11) 0.010(13) 0.015(10) -0.016(15)
O129 0.123(11) 0.136(17) 0.127(15) -0.004(14) 0.021(10) 0.011(12)
O130 0.147(19) 0.142(16) 0.159(18) -0.035(15) 0.030(13) -0.013(14)
O131 0.117(18) 0.128(13) 0.137(19) -0.001(13) 0.028(14) -0.002(13)
N116 0.050(11) 0.055(8) 0.083(10) -0.006(8) 0.008(9) -0.001(11)
O117 0.050(10) 0.056(7) 0.065(9) 0.002(8) 0.005(7) 0.001(8)
O118 0.049(11) 0.049(8) 0.085(9) -0.002(7) 0.026(9) -0.001(9)
O119 0.059(11) 0.053(8) 0.046(9) -0.006(7) 0.015(8) 0.005(9)
N120 0.37(3) 0.36(3) 0.37(3) 0.000(15) 0.080(14) -0.002(15)
O121 0.33(3) 0.22(3) 0.35(3) 0.00(3) 0.05(3) 0.02(3)
O122 0.40(3) 0.35(4) 0.36(3) 0.00(3) 0.07(2) 0.00(3)
O123 0.36(3) 0.34(4) 0.37(4) 0.00(3) 0.08(2) 0.03(3)
N128 0.16(2) 0.17(2) 0.160(19) -0.001(12) 0.049(13) 0.008(13)
O132 0.24(3) 0.25(3) 0.21(3) -0.02(2) 0.11(2) 0.03(2)
O133 0.25(3) 0.19(2) 0.22(3) 0.035(19) 0.10(2) 0.00(2)
O134 0.12(2) 0.118(19) 0.140(19) -0.022(15) 0.021(16) 0.003(16)
O135 0.054(11) 0.109(16) 0.019(7) 0.003(8) 0.011(7) -0.002(11)
O136 0.027(7) 0.052(9) 0.044(8) -0.020(12) 0.017(6) -0.004(9)
O137 0.093(18) 0.089(18) 0.111(19) -0.044(15) -0.010(15) -0.012(15)
O138 0.066(15) 0.078(16) 0.083(16) 0.012(13) 0.006(12) -0.006(13)
O139 0.15(2) 0.25(3) 0.18(3) -0.01(2) 0.00(2) 0.01(2)

loop_
_atom_type_symbol
_atom_type_description
_atom_type_scat_dispersion_real
_atom_type_scat_dispersion_imag
_atom_type_scat_source
C C 0.0033 0.0016 'International Tables Vol C Tables 4.2.6.8 and 6.1.1.4'
H H 0.0000 0.0000 'International Tables Vol C Tables 4.2.6.8 and 6.1.1.4'
Cl Cl 0.1484 0.1585 'International Tables Vol C Tables 4.2.6.8 and 6.1.1.4'
N N 0.0061 0.0033 'International Tables Vol C Tables 4.2.6.8 and 6.1.1.4'
O O 0.0106 0.0060 'International Tables Vol C Tables 4.2.6.8 and 6.1.1.4'
Zn Zn 0.2839 1.4301 'International Tables Vol C Tables 4.2.6.8 and 6.1.1.4'

loop_
_geom_angle_atom_site_label_1
_geom_angle_atom_site_label_2
_geom_angle_atom_site_label_3
_geom_angle
O119 Zn1 N45 118.2(8)
O119 Zn1 N56 114.4(8)
N45 Zn1 N56 103.8(6)
O119 Zn1 N42 141.4(10)
N45 Zn1 N42 85.3(8)
N56 Zn1 N42 85.6(8)
O119 Zn1 N116 30.6(7)
N45 Zn1 N116 101.8(7)
N56 Zn1 N116 144.8(7)
N42 Zn1 N116 120.4(9)
N86 Zn2 N75 105.0(7)
N86 Zn2 O117 84.5(7)
N75 Zn2 O117 170.5(7)
N86 Zn2 N72 81.8(7)
N75 Zn2 N72 81.2(7)
O117 Zn2 N72 101.3(8)
N86 Zn2 O118 125.0(8)
N75 Zn2 O118 113.0(7)
O117 Zn2 O118 59.4(7)
N72 Zn2 O118 140.7(8)
N15 Zn3 O135 101.0(7)
N15 Zn3 O136 100.0(7)
O135 Zn3 O136 106.9(6)
N15 Zn3 N12 80.7(7)
O135 Zn3 N12 140.8(7)
O136 Zn3 N12 111.3(7)
N15 Zn3 N26 155.8(7)
O135 Zn3 N26 91.9(9)
O136 Zn3 N26 95.6(9)
N12 Zn3 N26 76.5(8)
C2 C1 C6 120.0
C2 C1 C7 119.4(16)
C6 C1 C7 120.1(16)
C3 C2 C1 120.0
C3 C2 C11 112(2)
C1 C2 C11 128(2)
C2 C3 C4 120.0
C2 C3 C8 123.3(15)
C4 C3 C8 116.7(15)
C5 C4 C3 120.0
C5 C4 C41 117.1(17)
C3 C4 C41 122.4(17)
C6 C5 C4 120.0
C6 C5 C9 113.7(18)
C4 C5 C9 124.0(18)
C5 C6 C1 120.0
C5 C6 C71 124.7(17)
C1 C6 C71 113.7(16)
C1 C7 H7A 109.5
C1 C7 H7B 109.5
H7A C7 H7B 109.5
C1 C7 H7C 109.5
H7A C7 H7C 109.5
H7B C7 H7C 109.5
C3 C8 H8A 109.5
C3 C8 H8B 109.5
H8A C8 H8B 109.5
C3 C8 H8C 109.5
H8A C8 H8C 109.5
H8B C8 H8C 109.5
C5 C9 H9A 109.5
C5 C9 H9B 109.5
H9A C9 H9B 109.5
C5 C9 H9C 109.5
H9A C9 H9C 109.5
H9B C9 H9C 109.5
C2 C11 N12 119.4(17)
C2 C11 H11A 107.5
N12 C11 H11A 107.5
C2 C11 H11B 107.5
N12 C11 H11B 107.5
H11A C11 H11B 107.0
C13 N12 C24 119(2)
C13 N12 C11 104(2)
C24 N12 C11 119(2)
C13 N12 Zn3 107.3(15)
C24 N12 Zn3 106.3(15)
C11 N12 Zn3 98.5(12)
N12 C13 C14 110.7(19)
N12 C13 H13A 109.5
C14 C13 H13A 109.5
N12 C13 H13B 109.5
C14 C13 H13B 109.5
H13A C13 H13B 108.1
N15 C14 C23 123.9
N15 C14 C13 120.1(11)
C23 C14 C13 115.0(11)
C14 N15 C16 117.8
C14 N15 Zn3 116.0(3)
C16 N15 Zn3 126.0(3)
N15 C16 C17 118.1
N15 C16 C21 121.6
C17 C16 C21 120.2
C18 C17 C16 119.6
C18 C17 H17 120.2
C16 C17 H17 120.2
C17 C18 C19 120.7
C17 C18 H18 119.6
C19 C18 H18 119.6
C20 C19 C18 119.9
C20 C19 H19 120.1
C18 C19 H19 120.1
C19 C20 C21 122.0
C19 C20 H20 119.0
C21 C20 H20 119.0
C22 C21 C16 117.6
C22 C21 C20 124.8
C16 C21 C20 117.7
C23 C22 C21 119.3
C23 C22 H22 120.3
C21 C22 H22 120.3
C22 C23 C14 119.4
C22 C23 H23 120.3
C14 C23 H23 120.3
C25 C24 N12 119(2)
C25 C24 H24A 107.6
N12 C24 H24A 107.6
C25 C24 H24B 107.6
N12 C24 H24B 107.6
H24A C24 H24B 107.1
N26 C25 C24 114(3)
N26 C25 C34 121(3)
C24 C25 C34 124(2)
C25 N26 C27 121(3)
C25 N26 Zn3 116(2)
C27 N26 Zn3 123(2)
C28 C27 N26 124(3)
C28 C27 C32 117(3)
N26 C27 C32 119(3)
C29 C28 C27 124(3)
C29 C28 H28 117.9
C27 C28 H28 117.9
C28 C29 C30 119.9(15)
C28 C29 H29 120.1
C30 C29 H29 120.1
C31 C30 C29 119.9
C31 C30 H30 120.1
C29 C30 H30 120.1
C30 C31 C32 122.0
C30 C31 H31 119.0
C32 C31 H31 119.0
C33 C32 C31 124.8
C33 C32 C27 117.9(14)
C31 C32 C27 117.4(15)
C34 C33 C32 119.3
C34 C33 H33 120.3
C32 C33 H33 120.3
C33 C34 C25 121.9(13)
C33 C34 H34 119.1
C25 C34 H34 119.1
C4 C41 N42 106(2)
C4 C41 H41A 110.5
N42 C41 H41A 110.5
C4 C41 H41B 110.5
N42 C41 H41B 110.5
H41A C41 H41B 108.7
C43 N42 C54 103(3)
C43 N42 C41 117(2)
C54 N42 C41 107(2)
C43 N42 Zn1 102.3(18)
C54 N42 Zn1 102.1(17)
C41 N42 Zn1 122.6(17)
C44 C43 N42 116(2)
C44 C43 H43A 108.3
N42 C43 H43A 108.3
C44 C43 H43B 108.3
N42 C43 H43B 108.3
H43A C43 H43B 107.4
N45 C44 C53 123.9
N45 C44 C43 117.7(15)
C53 C44 C43 118.3(15)
C44 N45 C46 117.8
C44 N45 Zn1 112.7(5)
C46 N45 Zn1 128.7(6)
N45 C46 C47 118.1
N45 C46 C51 121.6
C47 C46 C51 120.2
C48 C47 C46 119.6
C48 C47 H47 120.2
C46 C47 H47 120.2
C47 C48 C49 120.7
C47 C48 H48 119.7
C49 C48 H48 119.7
C50 C49 C48 119.9
C50 C49 H49 120.1
C48 C49 H49 120.1
C49 C50 C51 122.0
C49 C50 H50 119.0
C51 C50 H50 119.0
C52 C51 C46 117.6
C52 C51 C50 124.8
C46 C51 C50 117.7
C53 C52 C51 119.3
C53 C52 H52 120.3
C51 C52 H52 120.3
C52 C53 C44 119.4
C52 C53 H53 120.3
C44 C53 H53 120.3
C55 C54 N42 113(2)
C55 C54 H54A 108.9
N42 C54 H54A 108.9
C55 C54 H54B 108.9
N42 C54 H54B 108.9
H54A C54 H54B 107.7
N56 C55 C64 123.9
N56 C55 C54 120.2(17)
C64 C55 C54 114.5(16)
C55 N56 C57 117.8
C55 N56 Zn1 111.4(7)
C57 N56 Zn1 130.6(7)
N56 C57 C58 118.1
N56 C57 C62 121.6
C58 C57 C62 120.2
C59 C58 C57 119.6
C59 C58 H58 120.2
C57 C58 H58 120.2
C58 C59 C60 120.7
C58 C59 H59 119.6
C60 C59 H59 119.6
C61 C60 C59 119.9
C61 C60 H60 120.1
C59 C60 H60 120.1
C60 C61 C62 122.0
C60 C61 H61 119.0
C62 C61 H61 119.0
C63 C62 C57 117.6
C63 C62 C61 124.8
C57 C62 C61 117.7
C64 C63 C62 119.3
C64 C63 H63 120.3
C62 C63 H63 120.3
C63 C64 C55 119.4
C63 C64 H64 120.3
C55 C64 H64 120.3
N72 C71 C6 118(2)
N72 C71 H71A 107.7
C6 C71 H71A 107.7
N72 C71 H71B 107.7
C6 C71 H71B 107.7
H71A C71 H71B 107.1
C73 N72 C71 110(2)
C73 N72 C84 117(2)
C71 N72 C84 105(2)
C73 N72 Zn2 109.8(17)
C71 N72 Zn2 116.3(16)
C84 N72 Zn2 97.9(18)
N72 C73 C74 109(2)
N72 C73 H73A 109.8
C74 C73 H73A 109.8
N72 C73 H73B 109.8
C74 C73 H73B 109.8
H73A C73 H73B 108.3
N75 C74 C83 123.9
N75 C74 C73 120.2(15)
C83 C74 C73 115.5(15)
C74 N75 C76 117.8
C74 N75 Zn2 113.9(7)
C76 N75 Zn2 128.1(7)
N75 C76 C77 118.1
N75 C76 C81 121.6
C77 C76 C81 120.2
C78 C77 C76 119.6
C78 C77 H77 120.2
C76 C77 H77 120.2
C77 C78 C79 120.7
C77 C78 H78 119.6
C79 C78 H78 119.6
C80 C79 C78 119.9
C80 C79 H79 120.1
C78 C79 H79 120.1
C79 C80 C81 122.0
C79 C80 H80 119.0
C81 C80 H80 119.0
C82 C81 C76 117.6
C82 C81 C80 124.8
C76 C81 C80 117.7
C83 C82 C81 119.3
C83 C82 H82 120.3
C81 C82 H82 120.3
C82 C83 C74 119.4
C82 C83 H83 120.3
C74 C83 H83 120.3
N72 C84 C85 109(2)
N72 C84 H84A 109.9
C85 C84 H84A 109.9
N72 C84 H84B 109.9
C85 C84 H84B 109.9
H84A C84 H84B 108.3
N86 C85 C94 123.9
N86 C85 C84 114.1(16)
C94 C85 C84 121.8(15)
C85 N86 C87 117.8
C85 N86 Zn2 113.4(7)
C87 N86 Zn2 128.7(7)
N86 C87 C88 118.1
N86 C87 C92 121.6
C88 C87 C92 120.2
C89 C88 C87 119.6
C89 C88 H88 120.2
C87 C88 H88 120.2
C88 C89 C90 120.7
C88 C89 H89 119.6
C90 C89 H89 119.6
C91 C90 C89 119.9
C91 C90 H90 120.1
C89 C90 H90 120.1
C90 C91 C92 122.0
C90 C91 H91 119.0
C92 C91 H91 119.0
C93 C92 C87 117.6
C93 C92 C91 124.8
C87 C92 C91 117.7
C94 C93 C92 119.3
C94 C93 H93 120.3
C92 C93 H93 120.3
C93 C94 C85 119.4
C93 C94 H94 120.3
C85 C94 H94 120.3
O102 Cl01 O105 110.0(13)
O102 Cl01 O104 107.3(11)
O105 Cl01 O104 106.9(11)
O102 Cl01 O103 110.3(12)
O105 Cl01 O103 108.9(13)
O104 Cl01 O103 113.4(14)
O109 Cl06 O107 107.9(15)
O109 Cl06 O110 107.1(14)
O107 Cl06 O110 110.2(12)
O109 Cl06 O108 112.8(14)
O107 Cl06 O108 109.4(14)
O110 Cl06 O108 109.5(15)
O207 Cl26 O209 108.4(19)
O207 Cl26 O210 110.2(19)
O209 Cl26 O210 106.2(18)
O207 Cl26 O208 110.3(18)
O209 Cl26 O208 113.0(19)
O210 Cl26 O208 108.5(18)
O112 Cl11 O114 111.0(18)
O112 Cl11 O115 108.4(18)
O114 Cl11 O115 107.0(17)
O112 Cl11 O113 111.7(17)
O114 Cl11 O113 111.3(18)
O115 Cl11 O113 107.1(18)
O128 Cl27 O131 110.6(19)
O128 Cl27 O130 108.2(19)
O131 Cl27 O130 106.7(18)
O128 Cl27 O129 111.0(18)
O131 Cl27 O129 108.4(19)
O130 Cl27 O129 112(2)
O119 N116 O117 133(2)
O119 N116 O118 124(2)
O117 N116 O118 102(2)
O119 N116 Zn1 50.8(13)
O117 N116 Zn1 82.3(14)
O118 N116 Zn1 175.3(19)
N116 O117 Zn2 103.4(16)
N116 O118 Zn2 94.4(15)
N116 O119 Zn1 98.6(17)
O123 N120 O121 133(3)
O123 N120 O122 123(3)
O121 N120 O122 104(3)
O134 N128 O132 132(3)
O134 N128 O133 123(3)
O132 N128 O133 105(3)

loop_
_geom_bond_atom_site_label_1
_geom_bond_atom_site_label_2
_geom_bond_distance
Zn1 O119 1.887(19)
Zn1 N45 1.993(10)
Zn1 N56 2.010(13)
Zn1 N42 2.09(2)
Zn1 N116 2.41(3)
Zn2 N86 2.043(12)
Zn2 N75 2.046(13)
Zn2 O117 2.06(2)
Zn2 N72 2.14(2)
Zn2 O118 2.25(2)
Zn3 N15 1.911(10)
Zn3 O135 2.038(14)
Zn3 O136 2.049(13)
Zn3 N12 2.165(18)
Zn3 N26 2.19(3)
C1 C2 1.3900
C1 C6 1.3900
C1 C7 1.46(3)
C2 C3 1.3900
C2 C11 1.52(2)
C3 C4 1.3900
C3 C8 1.55(3)
C4 C5 1.3900
C4 C41 1.56(3)
C5 C6 1.3900
C5 C9 1.56(2)
C6 C71 1.51(3)
C7 H7A 0.9800
C7 H7B 0.9800
C7 H7C 0.9800
C8 H8A 0.9800
C8 H8B 0.9800
C8 H8C 0.9800
C9 H9A 0.9800
C9 H9B 0.9800
C9 H9C 0.9800
C11 N12 1.58(3)
C11 H11A 0.9900
C11 H11B 0.9900
N12 C13 1.43(3)
N12 C24 1.49(3)
C13 C14 1.48(3)
C13 H13A 0.9900
C13 H13B 0.9900
C14 N15 1.2965
C14 C23 1.4126
N15 C16 1.3962
C16 C17 1.4013
C16 C21 1.4209
C17 C18 1.3790
C17 H17 0.9500
C18 C19 1.4183
C18 H18 0.9500
C19 C20 1.3355
C19 H19 0.9500
C20 C21 1.4248
C20 H20 0.9500
C21 C22 1.4105
C22 C23 1.3632
C22 H22 0.9500
C23 H23 0.9500
C24 C25 1.39(4)
C24 H24A 0.9900
C24 H24B 0.9900
C25 N26 1.34(3)
C25 C34 1.41(3)
N26 C27 1.38(4)
C27 C28 1.37(4)
C27 C32 1.49(3)
C28 C29 1.35(3)
C28 H28 0.9500
C29 C30 1.4184
C29 H29 0.9500
C30 C31 1.3357
C30 H30 0.9500
C31 C32 1.4247
C31 H31 0.9500
C32 C33 1.4105
C33 C34 1.3631
C33 H33 0.9500
C34 H34 0.9500
C41 N42 1.62(4)
C41 H41A 0.9900
C41 H41B 0.9900
N42 C43 1.49(4)
N42 C54 1.53(4)
C43 C44 1.49(3)
C43 H43A 0.9900
C43 H43B 0.9900
C44 N45 1.2965
C44 C53 1.4127
N45 C46 1.3962
C46 C47 1.4012
C46 C51 1.4209
C47 C48 1.3791
C47 H47 0.9500
C48 C49 1.4184
C48 H48 0.9500
C49 C50 1.3356
C49 H49 0.9500
C50 C51 1.4245
C50 H50 0.9500
C51 C52 1.4106
C52 C53 1.3631
C52 H52 0.9500
C53 H53 0.9500
C54 C55 1.45(3)
C54 H54A 0.9900
C54 H54B 0.9900
C55 N56 1.2965
C55 C64 1.4127
N56 C57 1.3961
C57 C58 1.4013
C57 C62 1.4210
C58 C59 1.3790
C58 H58 0.9500
C59 C60 1.4184
C59 H59 0.9500
C60 C61 1.3357
C60 H60 0.9500
C61 C62 1.4247
C61 H61 0.9500
C62 C63 1.4104
C63 C64 1.3632
C63 H63 0.9500
C64 H64 0.9500
C71 N72 1.48(3)
C71 H71A 0.9900
C71 H71B 0.9900
N72 C73 1.44(3)
N72 C84 1.52(4)
C73 C74 1.55(3)
C73 H73A 0.9900
C73 H73B 0.9900
C74 N75 1.2965
C74 C83 1.4127
N75 C76 1.3962
C76 C77 1.4012
C76 C81 1.4210
C77 C78 1.3790
C77 H77 0.9500
C78 C79 1.4184
C78 H78 0.9500
C79 C80 1.3355
C79 H79 0.9500
C80 C81 1.4247
C80 H80 0.9500
C81 C82 1.4105
C82 C83 1.3631
C82 H82 0.9500
C83 H83 0.9500
C84 C85 1.53(3)
C84 H84A 0.9900
C84 H84B 0.9900
C85 N86 1.2965
C85 C94 1.4127
N86 C87 1.3961
C87 C88 1.4013
C87 C92 1.4209
C88 C89 1.3789
C88 H88 0.9500
C89 C90 1.4184
C89 H89 0.9500
C90 C91 1.3357
C90 H90 0.9500
C91 C92 1.4244
C91 H91 0.9500
C92 C93 1.4105
C93 C94 1.3630
C93 H93 0.9500
C94 H94 0.9500
Cl01 O102 1.430(14)
Cl01 O105 1.436(16)
Cl01 O104 1.445(14)
Cl01 O103 1.455(16)
Cl06 O109 1.439(17)
Cl06 O107 1.441(14)
Cl06 O110 1.447(17)
Cl06 O108 1.453(18)
Cl26 O207 1.437(16)
Cl26 O209 1.442(18)
Cl26 O210 1.446(19)
Cl26 O208 1.452(19)
Cl11 O112 1.429(16)
Cl11 O114 1.442(18)
Cl11 O115 1.452(18)
Cl11 O113 1.456(19)
Cl27 O128 1.433(17)
Cl27 O131 1.446(19)
Cl27 O130 1.446(18)
Cl27 O129 1.454(19)
N116 O119 1.24(3)
N116 O117 1.37(2)
N116 O118 1.38(3)
N120 O123 1.25(3)
N120 O121 1.38(3)
N120 O122 1.38(3)
N128 O134 1.25(3)
N128 O132 1.38(3)
N128 O133 1.37(3)
